data_1561874
loop_
_publ_author_name
'John, Athira T.'
'Narayanasamy, Akshaya'
'George, Deepu'
'Hariharan, Mahesh'

_publ_section_title
;
 Atom-Efficient Halogen--Halogen Interactions Assist One-, Two-, and
 Three-Dimensional Molecular Zippers
;
_journal_name_full 'The Journal of Physical Chemistry C'
_journal_paper_doi 10.1021/acs.jpcc.1c01724
_journal_year 2021
_chemical_formula_moiety 'C13 H9 Br2 N O S'
_chemical_formula_sum 'C13 H9 Br2 N O S'
_chemical_formula_weight 387.09
_chemical_name_systematic NTB2
_space_group_crystal_system triclinic
_space_group_IT_number 2
_space_group_name_Hall '-P 1'
_space_group_name_H-M_alt 'P -1'
_atom_sites_solution_hydrogens geom
_audit_creation_method SHELXL-2018/3
_cell_angle_alpha 104.639(13)
_cell_angle_beta 91.864(13)
_cell_angle_gamma 95.118(14)
_cell_formula_units_Z 2
_cell_length_a 4.0327(18)
_cell_length_b 9.774(5)
_cell_length_c 16.841(8)
_cell_measurement_reflns_used 1643
_cell_measurement_temperature 296(2)
_cell_measurement_theta_max 17.72
_cell_measurement_theta_min 2.20
_cell_volume 638.6(5)
_computing_cell_refinement 'APEX3/SAINT (Bruker, 2016)'
_computing_data_collection 'APEX3 (Bruker, 2016)'
_computing_data_reduction 'SAINT/XPREP (Bruker, 2016)'
_computing_molecular_graphics 'ORTEP3- 2014.1(Farrugia, 1997) '
_computing_publication_material 'SHELXL-2018/3 (Sheldrick, 2018)'
_computing_structure_refinement 'SHELXL-2018/3 (Sheldrick, 2018)'
_computing_structure_solution 'SHELXT 2018/2 (Sheldrick, 2018)'
_diffrn_ambient_temperature 296(2)
_diffrn_detector_area_resol_mean 0
_diffrn_measured_fraction_theta_full 0.999
_diffrn_measured_fraction_theta_max 0.999
_diffrn_measurement_device_type 'Bruker KAPPA APEX-II CCD'
_diffrn_measurement_method '\f and \w scans'
_diffrn_radiation_type MoK\a
_diffrn_radiation_wavelength 0.71073
_diffrn_reflns_av_R_equivalents 0.1342
_diffrn_reflns_av_unetI/netI 0.0970
_diffrn_reflns_Laue_measured_fraction_full 0.999
_diffrn_reflns_Laue_measured_fraction_max 0.999
_diffrn_reflns_limit_h_max 4
_diffrn_reflns_limit_h_min -4
_diffrn_reflns_limit_k_max 11
_diffrn_reflns_limit_k_min -11
_diffrn_reflns_limit_l_max 20
_diffrn_reflns_limit_l_min -20
_diffrn_reflns_number 16425
_diffrn_reflns_point_group_measured_fraction_full 0.999
_diffrn_reflns_point_group_measured_fraction_max 0.999
_diffrn_reflns_theta_full 24.986
_diffrn_reflns_theta_max 24.986
_diffrn_reflns_theta_min 2.165
_diffrn_source 'sealed tube'
_exptl_absorpt_coefficient_mu 6.495
_exptl_absorpt_correction_T_max 0.805
_exptl_absorpt_correction_T_min 0.463
_exptl_absorpt_correction_type multi-scan
_exptl_absorpt_process_details 'SADABS (Bruker, 2016)'
_exptl_crystal_colour colourless
_exptl_crystal_density_diffrn 2.013
_exptl_crystal_density_meas 2.014
_exptl_crystal_density_method none
_exptl_crystal_description needle
_exptl_crystal_F_000 376
_exptl_crystal_size_max 0.140
_exptl_crystal_size_mid 0.045
_exptl_crystal_size_min 0.035
_refine_diff_density_max 0.490
_refine_diff_density_min -0.692
_refine_diff_density_rms 0.116
_refine_ls_extinction_method none
_refine_ls_goodness_of_fit_ref 1.016
_refine_ls_hydrogen_treatment constr
_refine_ls_matrix_type full
_refine_ls_number_parameters 163
_refine_ls_number_reflns 2253
_refine_ls_number_restraints 74
_refine_ls_restrained_S_all 1.012
_refine_ls_R_factor_all 0.1265
_refine_ls_R_factor_gt 0.0515
_refine_ls_shift/su_max 0.000
_refine_ls_shift/su_mean 0.000
_refine_ls_structure_factor_coef Fsqd
_refine_ls_weighting_details 'w=1/[\s^2^(Fo^2^)+(0.0443P)^2^+1.9942P] where P=(Fo^2^+2Fc^2^)/3'
_refine_ls_weighting_scheme calc
_refine_ls_wR_factor_gt 0.1125
_refine_ls_wR_factor_ref 0.1477
_reflns_Friedel_coverage 0.000
_reflns_number_gt 1222
_reflns_number_total 2253
_reflns_threshold_expression 'I > 2\s(I)'
_cod_data_source_file jp1c01724_si_002.cif
_cod_data_source_block NTB2
_cod_database_code 1561874
_shelx_shelxl_version_number 2018/3
_shelx_space_group_comment
;
The symmetry employed for this shelxl refinement is uniquely defined
by the following loop, which should always be used as a source of
symmetry information in preference to the above space-group names.
They are only intended as comments.
;
_shelx_estimated_absorpt_t_min 0.463
_shelx_estimated_absorpt_t_max 0.805

loop_
_space_group_symop_operation_xyz
'x, y, z'
'-x, -y, -z'

loop_
_atom_site_label
_atom_site_type_symbol
_atom_site_fract_x
_atom_site_fract_y
_atom_site_fract_z
_atom_site_U_iso_or_equiv
_atom_site_adp_type
_atom_site_occupancy
_atom_site_site_symmetry_order
_atom_site_calc_flag
_atom_site_refinement_flags_posn
_atom_site_refinement_flags_adp
_atom_site_refinement_flags_occupancy
_atom_site_disorder_assembly
_atom_site_disorder_group
C1 C 0.739(2) 0.2346(9) 0.6609(5) 0.046(2) Uani 1 1 d . U . . .
C2 C 0.760(2) 0.1464(10) 0.5819(5) 0.054(2) Uani 1 1 d . U . . .
H2 H 0.672033 0.051765 0.569261 0.065 Uiso 1 1 calc R U . . .
C3 C 0.911(2) 0.2001(11) 0.5238(6) 0.062(3) Uani 1 1 d . U . . .
H3 H 0.918304 0.141343 0.471148 0.074 Uiso 1 1 calc R U . . .
C4 C 1.053(2) 0.3393(11) 0.5402(6) 0.063(3) Uani 1 1 d . U . . .
H4 H 1.155697 0.372284 0.498973 0.076 Uiso 1 1 calc R U . . .
C5 C 1.042(2) 0.4283(11) 0.6170(5) 0.057(2) Uani 1 1 d . U . . .
H5 H 1.139074 0.521673 0.628646 0.068 Uiso 1 1 calc R U . . .
C6 C 0.883(2) 0.3770(10) 0.6778(5) 0.048(2) Uani 1 1 d . U . . .
C7 C 0.863(2) 0.4651(9) 0.7591(5) 0.044(2) Uani 1 1 d . U . . .
C8 C 0.707(2) 0.4097(9) 0.8175(5) 0.042(2) Uani 1 1 d . U . . .
C9 C 0.566(2) 0.2687(10) 0.8000(5) 0.045(2) Uani 1 1 d . U . . .
C10 C 0.580(2) 0.1806(10) 0.7230(5) 0.045(2) Uani 1 1 d . U . . .
C11 C 0.641(3) -0.0549(11) 0.7232(7) 0.083(4) Uani 1 1 d D U . . .
H11A H 0.868491 -0.033489 0.709404 0.099 Uiso 1 1 calc R U . . .
H11B H 0.642348 -0.045747 0.781947 0.099 Uiso 1 1 calc R U . . .
C12 C 0.523(5) -0.1966(16) 0.6801(11) 0.182(8) Uani 1 1 d D U . . .
H12A H 0.664681 -0.261317 0.694863 0.273 Uiso 1 1 calc R U . . .
H12B H 0.299498 -0.218232 0.694454 0.273 Uiso 1 1 calc R U . . .
H12C H 0.525279 -0.205994 0.622028 0.273 Uiso 1 1 calc R U . . .
C13 C 0.933(2) 0.6553(10) 0.8618(6) 0.052(2) Uani 1 1 d . . . . .
N1 N 0.9913(18) 0.6069(8) 0.7860(4) 0.0490(19) Uani 1 1 d . . . . .
O1 O 0.4348(15) 0.0441(6) 0.7025(4) 0.0563(17) Uani 1 1 d . . . . .
S1 S 0.7186(6) 0.5381(3) 0.90980(14) 0.0527(6) Uani 1 1 d . . . . .
Br1 Br 0.3569(3) 0.20359(11) 0.88424(6) 0.0614(4) Uani 1 1 d . . . . .
Br2 Br 1.0669(3) 0.83966(11) 0.92116(6) 0.0695(4) Uani 1 1 d . . . . .

loop_
_atom_site_aniso_label
_atom_site_aniso_U_11
_atom_site_aniso_U_22
_atom_site_aniso_U_33
_atom_site_aniso_U_23
_atom_site_aniso_U_13
_atom_site_aniso_U_12
C1 0.047(5) 0.045(5) 0.044(5) 0.008(4) -0.005(4) 0.012(4)
C2 0.067(6) 0.044(5) 0.045(5) 0.002(4) -0.008(5) 0.009(5)
C3 0.074(7) 0.065(6) 0.044(5) 0.004(5) 0.002(5) 0.021(5)
C4 0.078(7) 0.079(7) 0.039(5) 0.020(5) 0.020(5) 0.022(6)
C5 0.067(6) 0.060(6) 0.043(5) 0.014(5) 0.004(5) 0.007(5)
C6 0.053(5) 0.054(5) 0.040(5) 0.013(4) -0.004(4) 0.014(4)
C7 0.050(5) 0.051(5) 0.034(5) 0.013(4) 0.002(4) 0.011(4)
C8 0.044(5) 0.042(5) 0.035(5) 0.004(4) -0.006(4) 0.001(4)
C9 0.046(5) 0.058(6) 0.035(5) 0.019(4) -0.005(4) 0.000(4)
C10 0.041(5) 0.047(5) 0.047(5) 0.010(4) -0.007(4) 0.005(4)
C11 0.084(8) 0.063(7) 0.097(9) 0.011(6) -0.025(7) 0.022(6)
C12 0.216(18) 0.133(12) 0.169(17) 0.007(12) -0.022(14) -0.028(14)
C13 0.059(6) 0.051(6) 0.045(6) 0.008(5) -0.005(5) 0.010(5)
N1 0.062(5) 0.046(5) 0.039(4) 0.013(4) -0.003(4) 0.003(4)
O1 0.061(4) 0.047(4) 0.056(4) 0.006(3) -0.012(3) 0.001(3)
S1 0.0637(16) 0.0560(15) 0.0359(13) 0.0086(11) 0.0014(11) 0.0033(12)
Br1 0.0676(7) 0.0650(7) 0.0520(6) 0.0189(5) 0.0038(5) -0.0023(5)
Br2 0.0856(9) 0.0535(7) 0.0601(7) 0.0022(5) -0.0017(6) -0.0047(6)

loop_
_atom_type_symbol
_atom_type_description
_atom_type_scat_dispersion_real
_atom_type_scat_dispersion_imag
_atom_type_scat_source
C C 0.0033 0.0016 'International Tables Vol C Tables 4.2.6.8 and 6.1.1.4'
H H 0.0000 0.0000 'International Tables Vol C Tables 4.2.6.8 and 6.1.1.4'
N N 0.0061 0.0033 'International Tables Vol C Tables 4.2.6.8 and 6.1.1.4'
O O 0.0106 0.0060 'International Tables Vol C Tables 4.2.6.8 and 6.1.1.4'
S S 0.1246 0.1234 'International Tables Vol C Tables 4.2.6.8 and 6.1.1.4'
Br Br -0.2901 2.4595 'International Tables Vol C Tables 4.2.6.8 and 6.1.1.4'

loop_
_geom_angle_atom_site_label_1
_geom_angle_atom_site_label_2
_geom_angle_atom_site_label_3
_geom_angle
_geom_angle_site_symmetry_1
_geom_angle_site_symmetry_3
_geom_angle_publ_flag
C2 C1 C6 118.2(9) . . ?
C2 C1 C10 120.6(9) . . ?
C6 C1 C10 121.2(8) . . ?
C3 C2 C1 119.6(9) . . ?
C2 C3 C4 122.3(9) . . ?
C5 C4 C3 119.9(9) . . ?
C4 C5 C6 119.1(10) . . ?
C5 C6 C1 120.8(8) . . ?
C5 C6 C7 121.6(9) . . ?
C1 C6 C7 117.6(8) . . ?
C8 C7 N1 115.2(7) . . ?
C8 C7 C6 119.7(8) . . ?
N1 C7 C6 125.1(8) . . ?
C7 C8 C9 122.0(8) . . ?
C7 C8 S1 110.2(6) . . ?
C9 C8 S1 127.8(7) . . ?
C10 C9 C8 120.1(8) . . ?
C10 C9 Br1 121.2(7) . . ?
C8 C9 Br1 118.7(6) . . ?
O1 C10 C9 121.9(8) . . ?
O1 C10 C1 118.6(8) . . ?
C9 C10 C1 119.4(8) . . ?
C12 C11 O1 110.7(11) . . ?
N1 C13 S1 117.1(7) . . ?
N1 C13 Br2 123.3(7) . . ?
S1 C13 Br2 119.6(5) . . ?
C13 N1 C7 109.7(8) . . ?
C10 O1 C11 113.5(7) . . ?
C8 S1 C13 87.8(4) . . ?

loop_
_geom_bond_atom_site_label_1
_geom_bond_atom_site_label_2
_geom_bond_distance
_geom_bond_site_symmetry_2
_geom_bond_publ_flag
C1 C2 1.401(11) . ?
C1 C6 1.416(12) . ?
C1 C10 1.428(12) . ?
C2 C3 1.356(13) . ?
C3 C4 1.384(13) . ?
C4 C5 1.370(12) . ?
C5 C6 1.397(12) . ?
C6 C7 1.430(11) . ?
C7 C8 1.381(11) . ?
C7 N1 1.390(10) . ?
C8 C9 1.398(11) . ?
C8 S1 1.729(8) . ?
C9 C10 1.370(11) . ?
C9 Br1 1.889(8) . ?
C10 O1 1.364(10) . ?
C11 C12 1.423(13) . ?
C11 O1 1.431(11) . ?
C13 N1 1.282(10) . ?
C13 S1 1.746(10) . ?
C13 Br2 1.849(9) . ?

loop_
_geom_hbond_atom_site_label_D
_geom_hbond_atom_site_label_H
_geom_hbond_atom_site_label_A
_geom_hbond_distance_DH
_geom_hbond_distance_HA
_geom_hbond_distance_DA
_geom_hbond_angle_DHA
_geom_hbond_site_symmetry_A
_geom_hbond_publ_flag
C11 H11B Br1 0.97 2.96 3.508(11) 117.3 . yes
C12 H12A N1 0.96 2.63 3.55(2) 160.0 1_545 yes
C11 H11B Br1 0.97 2.96 3.508(11) 117.3 . yes
C12 H12A N1 0.96 2.63 3.55(2) 160.0 1_545 yes

loop_
_geom_torsion_atom_site_label_1
_geom_torsion_atom_site_label_2
_geom_torsion_atom_site_label_3
_geom_torsion_atom_site_label_4
_geom_torsion
_geom_torsion_site_symmetry_1
_geom_torsion_site_symmetry_2
_geom_torsion_site_symmetry_3
_geom_torsion_site_symmetry_4
_geom_torsion_publ_flag
C6 C1 C2 C3 -1.4(13) . . . . ?
C10 C1 C2 C3 179.7(9) . . . . ?
C1 C2 C3 C4 1.6(15) . . . . ?
C2 C3 C4 C5 -0.6(15) . . . . ?
C3 C4 C5 C6 -0.6(15) . . . . ?
C4 C5 C6 C1 0.8(14) . . . . ?
C4 C5 C6 C7 -179.8(8) . . . . ?
C2 C1 C6 C5 0.3(13) . . . . ?
C10 C1 C6 C5 179.1(8) . . . . ?
C2 C1 C6 C7 -179.2(8) . . . . ?
C10 C1 C6 C7 -0.4(12) . . . . ?
C5 C6 C7 C8 -179.4(8) . . . . ?
C1 C6 C7 C8 0.0(12) . . . . ?
C5 C6 C7 N1 0.6(14) . . . . ?
C1 C6 C7 N1 -179.9(8) . . . . ?
N1 C7 C8 C9 -179.8(8) . . . . ?
C6 C7 C8 C9 0.2(13) . . . . ?
N1 C7 C8 S1 -0.1(10) . . . . ?
C6 C7 C8 S1 179.9(6) . . . . ?
C7 C8 C9 C10 -0.1(13) . . . . ?
S1 C8 C9 C10 -179.7(7) . . . . ?
C7 C8 C9 Br1 -179.9(6) . . . . ?
S1 C8 C9 Br1 0.4(11) . . . . ?
C8 C9 C10 O1 -177.3(8) . . . . ?
Br1 C9 C10 O1 2.5(12) . . . . ?
C8 C9 C10 C1 -0.3(13) . . . . ?
Br1 C9 C10 C1 179.5(6) . . . . ?
C2 C1 C10 O1 -3.5(13) . . . . ?
C6 C1 C10 O1 177.7(7) . . . . ?
C2 C1 C10 C9 179.3(8) . . . . ?
C6 C1 C10 C9 0.5(13) . . . . ?
S1 C13 N1 C7 -0.1(10) . . . . ?
Br2 C13 N1 C7 179.3(6) . . . . ?
C8 C7 N1 C13 0.1(11) . . . . ?
C6 C7 N1 C13 -179.9(8) . . . . ?
C9 C10 O1 C11 -85.3(11) . . . . ?
C1 C10 O1 C11 97.6(10) . . . . ?
C12 C11 O1 C10 -163.0(12) . . . . ?
C7 C8 S1 C13 0.1(7) . . . . ?
C9 C8 S1 C13 179.8(8) . . . . ?
N1 C13 S1 C8 0.0(8) . . . . ?
Br2 C13 S1 C8 -179.4(6) . . . . ?
